data_7132916
loop_
_publ_author_name
'Sarkar, Souradip'
'Bhunya, Sourav'
'Pan, Subarna'
'Datta, Arnadeep'
'Roy, Lisa'
'Samanta, Rajarshi'

_publ_section_title
;
 Rh(II)-catalysed <i>N</i><sup>2</sup>-selective arylation of
 benzotriazoles and indazoles using quinoid carbenes <i>via</i> 1,5-H
 shift.
;
_journal_issue 35
_journal_name_full 'Chemical communications (Cambridge, England)'
_journal_page_first 4727
_journal_page_last 4730
_journal_paper_doi 10.1039/d4cc00823e
_journal_volume 60
_journal_year 2024
_chemical_formula_sum 'C17 H12 N2 O'
_chemical_formula_weight 260.29
_space_group_crystal_system orthorhombic
_space_group_IT_number 61
_space_group_name_Hall '-P 2ac 2ab'
_space_group_name_H-M_alt 'P b c a'
_atom_sites_solution_hydrogens geom
_audit_block_doi 10.5517/ccdc.csd.cc2g0hss
_audit_creation_method SHELXL-2018/3
_audit_update_record
;
2023-05-22 deposited with the CCDC.	2024-04-03 downloaded from the CCDC.
;
_cell_angle_alpha 90
_cell_angle_beta 90
_cell_angle_gamma 90
_cell_formula_units_Z 8
_cell_length_a 11.511(4)
_cell_length_b 10.247(3)
_cell_length_c 21.356(7)
_cell_measurement_reflns_used 3674
_cell_measurement_temperature 120(2)
_cell_measurement_theta_max 30.0
_cell_measurement_theta_min 1.9
_cell_volume 2519.0(14)
_computing_cell_refinement 'Bruker SAINT'
_computing_data_collection 'Bruker SAINT'
_computing_data_reduction 'Bruker SAINT'
_computing_molecular_graphics 'Bruker SHELXTL'
_computing_publication_material 'Bruker SHELXTL'
_computing_structure_refinement 'SHELXL-2018/3 (Sheldrick, 2018)'
_computing_structure_solution 'SHELXT 2014/5 (Sheldrick, 2014)'
_diffrn_ambient_temperature 120(2)
_diffrn_measured_fraction_theta_full 0.999
_diffrn_measured_fraction_theta_max 0.998
_diffrn_measurement_device_type 'Bruker APEX-II CCD'
_diffrn_measurement_method '\f and \w scans'
_diffrn_radiation_type MoK\a
_diffrn_radiation_wavelength 0.71073
_diffrn_reflns_av_R_equivalents 0.0553
_diffrn_reflns_av_unetI/netI 0.0276
_diffrn_reflns_Laue_measured_fraction_full 0.999
_diffrn_reflns_Laue_measured_fraction_max 0.998
_diffrn_reflns_limit_h_max 16
_diffrn_reflns_limit_h_min -16
_diffrn_reflns_limit_k_max 13
_diffrn_reflns_limit_k_min -14
_diffrn_reflns_limit_l_max 28
_diffrn_reflns_limit_l_min -30
_diffrn_reflns_number 37077
_diffrn_reflns_point_group_measured_fraction_full 0.999
_diffrn_reflns_point_group_measured_fraction_max 0.998
_diffrn_reflns_theta_full 25.242
_diffrn_reflns_theta_max 30.037
_diffrn_reflns_theta_min 1.907
_diffrn_source 'fine-focus sealed tube'
_exptl_absorpt_coefficient_mu 0.087
_exptl_absorpt_process_details 'SADABS 2.10 (Bruker 2003)'
_exptl_crystal_colour colourless
_exptl_crystal_density_diffrn 1.373
_exptl_crystal_description needle
_exptl_crystal_F_000 1088
_exptl_crystal_size_max 0.18
_exptl_crystal_size_mid 0.15
_exptl_crystal_size_min 0.12
_refine_diff_density_max 0.937
_refine_diff_density_min -0.443
_refine_diff_density_rms 0.077
_refine_ls_extinction_method none
_refine_ls_goodness_of_fit_ref 1.038
_refine_ls_hydrogen_treatment mixed
_refine_ls_matrix_type full
_refine_ls_number_parameters 83
_refine_ls_number_reflns 3674
_refine_ls_number_restraints 0
_refine_ls_restrained_S_all 1.038
_refine_ls_R_factor_all 0.0737
_refine_ls_R_factor_gt 0.0599
_refine_ls_shift/su_max 0.000
_refine_ls_shift/su_mean 0.000
_refine_ls_structure_factor_coef Fsqd
_refine_ls_weighting_details 'w=1/[\s^2^(Fo^2^)+(0.0779P)^2^+2.9870P] where P=(Fo^2^+2Fc^2^)/3'
_refine_ls_weighting_scheme calc
_refine_ls_wR_factor_gt 0.1549
_refine_ls_wR_factor_ref 0.1658
_reflns_Friedel_coverage 0.000
_reflns_number_gt 3013
_reflns_number_total 3674
_reflns_threshold_expression 'I > 2\s(I)'
_cod_data_source_file d4cc00823e2.cif
_cod_data_source_block shelx_CCDC1
_cod_depositor_comments 'Adding full bibliography for 7132915--7132916.cif.'
_cod_original_cell_volume 2519.0(13)
_cod_database_code 7132916
_shelx_shelxl_version_number 2018/3
_shelx_space_group_comment
;
The symmetry employed for this shelxl refinement is uniquely defined
by the following loop, which should always be used as a source of
symmetry information in preference to the above space-group names.
They are only intended as comments.
;

loop_
_space_group_symop_operation_xyz
'x, y, z'
'-x+1/2, -y, z+1/2'
'-x, y+1/2, -z+1/2'
'x+1/2, -y+1/2, -z'
'-x, -y, -z'
'x-1/2, y, -z-1/2'
'x, -y-1/2, z-1/2'
'-x-1/2, y-1/2, z'

loop_
_atom_site_label
_atom_site_type_symbol
_atom_site_fract_x
_atom_site_fract_y
_atom_site_fract_z
_atom_site_U_iso_or_equiv
_atom_site_adp_type
_atom_site_occupancy
_atom_site_site_symmetry_order
_atom_site_calc_flag
_atom_site_refinement_flags_posn
_atom_site_refinement_flags_adp
_atom_site_refinement_flags_occupancy
_atom_site_disorder_assembly
_atom_site_disorder_group
O1 O 0.24167(11) 0.52195(12) 0.61768(5) 0.0185(3) Uiso 1 1 d . . . . .
H001 H 0.186(2) 0.593(2) 0.61520(19) 0.028 Uiso 1 1 calc R U . . .
N1 N 0.42551(11) 0.35088(12) 0.60013(6) 0.0131(3) Uiso 1 1 d . . . . .
N2 N 0.42212(11) 0.22561(13) 0.62308(6) 0.0142(3) Uiso 1 1 d . . . . .
C7 C 0.50165(13) 0.22768(15) 0.67024(7) 0.0137(3) Uiso 1 1 d . . . . .
C2 C 0.55403(14) 0.35325(15) 0.67664(7) 0.0145(3) Uiso 1 1 d . . . . .
C9 C 0.25918(13) 0.47129(15) 0.55958(7) 0.0144(3) Uiso 1 1 d . . . . .
C12 C 0.29428(13) 0.36349(15) 0.43886(7) 0.0142(3) Uiso 1 1 d . . . . .
C8 C 0.35145(13) 0.38747(14) 0.54892(7) 0.0133(3) Uiso 1 1 d . . . . .
C17 C 0.37565(13) 0.33781(15) 0.48763(7) 0.0134(3) Uiso 1 1 d . . . . .
C1 C 0.50174(13) 0.42885(16) 0.62991(7) 0.0155(3) Uiso 1 1 d . . . . .
H00A H 0.517084 0.517997 0.620921 0.019 Uiso 1 1 calc R U . . .
C13 C 0.31297(14) 0.30909(16) 0.37859(7) 0.0163(3) Uiso 1 1 d . . . . .
H00B H 0.256796 0.322192 0.346614 0.020 Uiso 1 1 calc R U . . .
C10 C 0.18151(14) 0.50010(16) 0.50966(7) 0.0164(3) Uiso 1 1 d . . . . .
H00C H 0.117907 0.557375 0.516614 0.020 Uiso 1 1 calc R U . . .
C11 C 0.19760(14) 0.44596(15) 0.45156(7) 0.0157(3) Uiso 1 1 d . . . . .
H00D H 0.143229 0.463828 0.419214 0.019 Uiso 1 1 calc R U . . .
C6 C 0.53428(14) 0.12321(16) 0.71042(8) 0.0179(3) Uiso 1 1 d . . . . .
H00E H 0.500680 0.039001 0.706140 0.021 Uiso 1 1 calc R U . . .
C15 C 0.49622(15) 0.21932(16) 0.41311(8) 0.0180(3) Uiso 1 1 d . . . . .
H00F H 0.565863 0.173684 0.403601 0.022 Uiso 1 1 calc R U . . .
C16 C 0.47879(14) 0.26718(16) 0.47293(7) 0.0160(3) Uiso 1 1 d . . . . .
H00G H 0.535803 0.252930 0.504356 0.019 Uiso 1 1 calc R U . . .
C14 C 0.41138(14) 0.23760(16) 0.36585(8) 0.0181(3) Uiso 1 1 d . . . . .
H00H H 0.422394 0.200615 0.325495 0.022 Uiso 1 1 calc R U . . .
C3 C 0.63967(14) 0.37585(16) 0.72355(8) 0.0188(3) Uiso 1 1 d . . . . .
H00I H 0.675588 0.458854 0.727780 0.023 Uiso 1 1 calc R U . . .
C4 C 0.66892(15) 0.27437(17) 0.76250(8) 0.0204(3) Uiso 1 1 d . . . . .
H00J H 0.725003 0.287866 0.794491 0.025 Uiso 1 1 calc R U . . .
C5 C 0.61625(15) 0.14851(17) 0.75568(8) 0.0199(3) Uiso 1 1 d . . . . .
H00K H 0.638645 0.080343 0.783310 0.024 Uiso 1 1 calc R U . . .

loop_
_atom_type_symbol
_atom_type_description
_atom_type_scat_dispersion_real
_atom_type_scat_dispersion_imag
_atom_type_scat_source
C C 0.0033 0.0016 'International Tables Vol C Tables 4.2.6.8 and 6.1.1.4'
H H 0.0000 0.0000 'International Tables Vol C Tables 4.2.6.8 and 6.1.1.4'
N N 0.0061 0.0033 'International Tables Vol C Tables 4.2.6.8 and 6.1.1.4'
O O 0.0106 0.0060 'International Tables Vol C Tables 4.2.6.8 and 6.1.1.4'

loop_
_citation_id
_citation_doi
_citation_year
1 10.26434/chemrxiv-2024-n490v 2024

loop_
_geom_angle_atom_site_label_1
_geom_angle_atom_site_label_2
_geom_angle_atom_site_label_3
_geom_angle
_geom_angle_site_symmetry_1
_geom_angle_site_symmetry_3
_geom_angle_publ_flag
C9 O1 H001 109.5 . . ?
C1 N1 N2 113.85(13) . . ?
C1 N1 C8 126.26(13) . . ?
N2 N1 C8 119.89(12) . . ?
C7 N2 N1 103.31(12) . . ?
N2 C7 C6 127.75(14) . . ?
N2 C7 C2 111.65(13) . . ?
C6 C7 C2 120.60(14) . . ?
C1 C2 C3 135.17(15) . . ?
C1 C2 C7 104.42(14) . . ?
C3 C2 C7 120.41(14) . . ?
O1 C9 C8 120.03(14) . . ?
O1 C9 C10 120.76(14) . . ?
C8 C9 C10 119.19(14) . . ?
C13 C12 C11 121.64(14) . . ?
C13 C12 C17 119.39(14) . . ?
C11 C12 C17 118.95(14) . . ?
C9 C8 C17 121.33(14) . . ?
C9 C8 N1 119.47(13) . . ?
C17 C8 N1 119.19(13) . . ?
C12 C17 C16 118.69(14) . . ?
C12 C17 C8 118.33(14) . . ?
C16 C17 C8 122.95(14) . . ?
N1 C1 C2 106.77(14) . . ?
N1 C1 H00A 126.6 . . ?
C2 C1 H00A 126.6 . . ?
C14 C13 C12 120.88(15) . . ?
C14 C13 H00B 119.6 . . ?
C12 C13 H00B 119.6 . . ?
C11 C10 C9 120.60(15) . . ?
C11 C10 H00C 119.7 . . ?
C9 C10 H00C 119.7 . . ?
C10 C11 C12 121.20(15) . . ?
C10 C11 H00D 119.4 . . ?
C12 C11 H00D 119.4 . . ?
C5 C6 C7 117.59(15) . . ?
C5 C6 H00E 121.2 . . ?
C7 C6 H00E 121.2 . . ?
C16 C15 C14 120.73(15) . . ?
C16 C15 H00F 119.6 . . ?
C14 C15 H00F 119.6 . . ?
C15 C16 C17 120.29(14) . . ?
C15 C16 H00G 119.9 . . ?
C17 C16 H00G 119.9 . . ?
C13 C14 C15 119.80(15) . . ?
C13 C14 H00H 120.1 . . ?
C15 C14 H00H 120.1 . . ?
C4 C3 C2 118.20(15) . . ?
C4 C3 H00I 120.9 . . ?
C2 C3 H00I 120.9 . . ?
C3 C4 C5 121.08(16) . . ?
C3 C4 H00J 119.5 . . ?
C5 C4 H00J 119.5 . . ?
C6 C5 C4 122.11(16) . . ?
C6 C5 H00K 118.9 . . ?
C4 C5 H00K 118.9 . . ?

loop_
_geom_bond_atom_site_label_1
_geom_bond_atom_site_label_2
_geom_bond_distance
_geom_bond_site_symmetry_2
_geom_bond_publ_flag
O1 C9 1.3601(19) . ?
O1 H001 0.97(3) . ?
N1 C1 1.346(2) . ?
N1 N2 1.3745(18) . ?
N1 C8 1.437(2) . ?
N2 C7 1.361(2) . ?
C7 C6 1.422(2) . ?
C7 C2 1.428(2) . ?
C2 C1 1.399(2) . ?
C2 C3 1.425(2) . ?
C9 C8 1.385(2) . ?
C9 C10 1.422(2) . ?
C12 C13 1.419(2) . ?
C12 C11 1.424(2) . ?
C12 C17 1.425(2) . ?
C8 C17 1.432(2) . ?
C17 C16 1.425(2) . ?
C1 H00A 0.9500 . ?
C13 C14 1.376(2) . ?
C13 H00B 0.9500 . ?
C10 C11 1.372(2) . ?
C10 H00C 0.9500 . ?
C11 H00D 0.9500 . ?
C6 C5 1.375(2) . ?
C6 H00E 0.9500 . ?
C15 C16 1.383(2) . ?
C15 C14 1.417(2) . ?
C15 H00F 0.9500 . ?
C16 H00G 0.9500 . ?
C14 H00H 0.9500 . ?
C3 C4 1.374(2) . ?
C3 H00I 0.9500 . ?
C4 C5 1.432(2) . ?
C4 H00J 0.9500 . ?
C5 H00K 0.9500 . ?
